data_4134844
loop_
_publ_author_name
'Chiang, Chuan-Kuei'
'Chu, Kai-Ti'
'Lin, Chia-Chin'
'Xie, Shi-Rou'
'Liu, Yu-Chiao'
'Demeshko, Serhiy'
'Lee, Gene-Hsiang'
'Meyer, Franc'
'Tsai, Ming-Li'
'Chiang, Ming-Hsi'
'Lee, Chien-Ming'

_publ_section_title
;
 Photoinduced NO and HNO Production from Mononuclear {FeNO}<sup>6</sup>
 Complex Bearing a Pendant Thiol.
;
_journal_name_full 'Journal of the American Chemical Society'
_journal_paper_doi 10.1021/jacs.9b13837
_journal_year 2020
_chemical_formula_sum 'C50 H63 Cl4 Fe N O P2 S4 Si4'
_chemical_formula_weight 1194.20
_space_group_crystal_system monoclinic
_space_group_IT_number 14
_space_group_name_Hall '-P 2ybc'
_space_group_name_H-M_alt 'P 1 21/c 1'
_atom_sites_solution_hydrogens mixed
_audit_creation_method SHELXL-2018/3
_cell_angle_alpha 90
_cell_angle_beta 93.9162(7)
_cell_angle_gamma 90
_cell_formula_units_Z 4
_cell_length_a 11.6493(3)
_cell_length_b 18.6748(5)
_cell_length_c 27.5515(8)
_cell_measurement_reflns_used 21800
_cell_measurement_temperature 150(2)
_cell_measurement_theta_max 27.51
_cell_measurement_theta_min 2.22
_cell_volume 5979.8(3)
_computing_cell_refinement 'Bruker SAINT'
_computing_data_collection 'Bruker APEX3'
_computing_data_reduction 'Bruker SAINT'
_computing_molecular_graphics 'Bruker SHELXTL'
_computing_publication_material 'Bruker SHELXTL'
_computing_structure_refinement 'SHELXL-2018/3 (Sheldrick, 2018)'
_computing_structure_solution 'SHELXT (Sheldrick, 2015)'
_diffrn_ambient_temperature 150(2)
_diffrn_measured_fraction_theta_full 0.999
_diffrn_measured_fraction_theta_max 0.999
_diffrn_measurement_device_type 'Bruker D8 VENTURE'
_diffrn_measurement_method '\f and \w scans'
_diffrn_radiation_type MoK\a
_diffrn_radiation_wavelength 0.71073
_diffrn_reflns_av_R_equivalents 0.0338
_diffrn_reflns_av_unetI/netI 0.0373
_diffrn_reflns_Laue_measured_fraction_full 0.999
_diffrn_reflns_Laue_measured_fraction_max 0.999
_diffrn_reflns_limit_h_max 13
_diffrn_reflns_limit_h_min -15
_diffrn_reflns_limit_k_max 23
_diffrn_reflns_limit_k_min -24
_diffrn_reflns_limit_l_max 35
_diffrn_reflns_limit_l_min -35
_diffrn_reflns_number 36893
_diffrn_reflns_point_group_measured_fraction_full 0.999
_diffrn_reflns_point_group_measured_fraction_max 0.999
_diffrn_reflns_theta_full 25.242
_diffrn_reflns_theta_max 27.500
_diffrn_reflns_theta_min 2.181
_exptl_absorpt_coefficient_mu 0.740
_exptl_absorpt_correction_T_max 0.7456
_exptl_absorpt_correction_T_min 0.6076
_exptl_absorpt_correction_type multi-scan
_exptl_absorpt_process_details 'Bruker SADABS'
_exptl_crystal_colour brown
_exptl_crystal_density_diffrn 1.326
_exptl_crystal_description block
_exptl_crystal_F_000 2488
_exptl_crystal_size_max 0.274
_exptl_crystal_size_mid 0.172
_exptl_crystal_size_min 0.107
_refine_diff_density_max 1.752
_refine_diff_density_min -1.263
_refine_diff_density_rms 0.103
_refine_ls_extinction_method none
_refine_ls_goodness_of_fit_ref 1.068
_refine_ls_hydrogen_treatment mixed
_refine_ls_matrix_type full
_refine_ls_number_parameters 650
_refine_ls_number_reflns 13726
_refine_ls_number_restraints 104
_refine_ls_restrained_S_all 1.106
_refine_ls_R_factor_all 0.0815
_refine_ls_R_factor_gt 0.0694
_refine_ls_shift/su_max 0.001
_refine_ls_shift/su_mean 0.000
_refine_ls_structure_factor_coef Fsqd
_refine_ls_weighting_details 'w=1/[\s^2^(Fo^2^)+(0.0893P)^2^+17.0673P] where P=(Fo^2^+2Fc^2^)/3'
_refine_ls_weighting_scheme calc
_refine_ls_wR_factor_gt 0.1865
_refine_ls_wR_factor_ref 0.1960
_reflns_Friedel_coverage 0.000
_reflns_number_gt 11544
_reflns_number_total 13726
_reflns_threshold_expression 'I > 2\s(I)'
_cod_data_source_file ja9b13837_si_002.cif
_cod_data_source_block ic19797
_cod_original_sg_symbol_H-M 'P 21/c'
_cod_database_code 4134844
_shelx_shelxl_version_number 2018/3
_shelx_space_group_comment
; 
The symmetry employed for this shelxl refinement is uniquely defined 
by the following loop, which should always be used as a source of 
symmetry information in preference to the above space-group names. 
They are only intended as comments. 
;
_shelx_estimated_absorpt_t_min 0.823
_shelx_estimated_absorpt_t_max 0.925

loop_
_space_group_symop_operation_xyz
'x, y, z'
'-x, y+1/2, -z+1/2'
'-x, -y, -z'
'x, -y-1/2, z-1/2'

loop_
_atom_site_label
_atom_site_type_symbol
_atom_site_fract_x
_atom_site_fract_y
_atom_site_fract_z
_atom_site_U_iso_or_equiv
_atom_site_adp_type
_atom_site_occupancy
_atom_site_site_symmetry_order
_atom_site_calc_flag
_atom_site_refinement_flags_posn
_atom_site_refinement_flags_adp
_atom_site_refinement_flags_occupancy
_atom_site_disorder_assembly
_atom_site_disorder_group
Fe Fe 0.80718(4) 0.96661(3) 0.24630(2) 0.02384(14) Uani 1 1 d . . . . .
S1 S 0.77167(8) 1.06910(6) 0.20130(4) 0.0369(3) Uani 1 1 d . . . . .
S2 S 0.78087(9) 1.03445(6) 0.31518(4) 0.0327(2) Uani 1 1 d . . . . .
S3 S 0.83428(7) 0.86873(5) 0.29757(3) 0.02542(19) Uani 1 1 d . . . . .
S4 S 1.03149(9) 1.02750(6) 0.14780(4) 0.0348(2) Uani 1 1 d . . . . .
H4 H 0.947(6) 1.036(3) 0.169(2) 0.08(2) Uiso 1 1 d . . . . .
P1 P 0.61802(8) 0.95198(6) 0.24658(3) 0.0282(2) Uani 1 1 d . . . . .
P2 P 0.99952(7) 0.98426(5) 0.26432(3) 0.02115(19) Uani 1 1 d . . . . .
Si1 Si 0.67102(10) 1.18684(6) 0.12080(4) 0.0328(2) Uani 1 1 d . . . . .
Si2 Si 0.72373(13) 1.07575(9) 0.42924(4) 0.0528(4) Uani 1 1 d D . . . .
Si3 Si 0.86488(10) 0.79002(6) 0.40628(4) 0.0331(2) Uani 1 1 d . . . . .
Si4 Si 1.16652(12) 0.92215(7) 0.07598(4) 0.0425(3) Uani 1 1 d D . . . .
N1 N 0.8214(3) 0.91701(19) 0.19779(11) 0.0300(7) Uani 1 1 d . . . . .
O1 O 0.8288(3) 0.8802(2) 0.16456(11) 0.0520(9) Uani 1 1 d . . . . .
C1 C 0.5516(3) 1.0169(2) 0.20524(12) 0.0265(7) Uani 1 1 d . . . . .
C2 C 0.4329(3) 1.0186(2) 0.19396(13) 0.0300(8) Uani 1 1 d . . . . .
H2 H 0.384535 0.983800 0.207257 0.036 Uiso 1 1 calc R U . . .
C3 C 0.3864(3) 1.0711(2) 0.16339(15) 0.0361(9) Uani 1 1 d . . . . .
H3 H 0.305463 1.073772 0.156588 0.043 Uiso 1 1 calc R U . . .
C4 C 0.4584(3) 1.1205(2) 0.14246(15) 0.0332(8) Uani 1 1 d . . . . .
H4A H 0.424919 1.155661 0.120981 0.040 Uiso 1 1 calc R U . . .
C5 C 0.5780(3) 1.1201(2) 0.15190(13) 0.0279(7) Uani 1 1 d . . . . .
C6 C 0.6240(3) 1.0677(2) 0.18513(12) 0.0263(7) Uani 1 1 d . . . . .
C7 C 0.7447(5) 1.2498(3) 0.16531(19) 0.0538(13) Uani 1 1 d . . . . .
H7A H 0.793061 1.282915 0.148101 0.081 Uiso 1 1 calc R U . . .
H7B H 0.792761 1.222617 0.189365 0.081 Uiso 1 1 calc R U . . .
H7C H 0.686965 1.277071 0.181850 0.081 Uiso 1 1 calc R U . . .
C8 C 0.7801(5) 1.1412(3) 0.08547(17) 0.0534(13) Uani 1 1 d . . . . .
H8A H 0.816163 1.176161 0.064816 0.080 Uiso 1 1 calc R U . . .
H8B H 0.742582 1.103811 0.065041 0.080 Uiso 1 1 calc R U . . .
H8C H 0.838987 1.119423 0.107927 0.080 Uiso 1 1 calc R U . . .
C9 C 0.5769(5) 1.2417(4) 0.0778(3) 0.0729(19) Uani 1 1 d . . . . .
H9A H 0.521614 1.268443 0.096002 0.109 Uiso 1 1 calc R U . . .
H9B H 0.535408 1.210172 0.054210 0.109 Uiso 1 1 calc R U . . .
H9C H 0.624373 1.275338 0.060589 0.109 Uiso 1 1 calc R U . . .
C10 C 0.5713(3) 0.9680(3) 0.30662(14) 0.0392(10) Uani 1 1 d . . . . .
C11 C 0.4656(4) 0.9463(4) 0.32195(17) 0.0540(14) Uani 1 1 d . U . . .
H11 H 0.412557 0.921065 0.300529 0.065 Uiso 1 1 calc R U . . .
C12 C 0.4389(4) 0.9621(4) 0.36851(19) 0.0676(17) Uani 1 1 d . U . . .
H12 H 0.368313 0.946086 0.380092 0.081 Uiso 1 1 calc R U . . .
C13 C 0.5160(4) 1.0016(4) 0.39870(18) 0.0658(17) Uani 1 1 d . U . . .
H13 H 0.494723 1.013461 0.430392 0.079 Uiso 1 1 calc R U . . .
C14 C 0.6225(4) 1.0245(3) 0.38475(15) 0.0501(13) Uani 1 1 d . . . . .
C15 C 0.6499(3) 1.0067(3) 0.33705(14) 0.0359(9) Uani 1 1 d . . . . .
C16 C 0.8551(4) 1.0242(3) 0.4465(2) 0.0550(13) Uani 1 1 d . . . . .
H16A H 0.908976 1.054294 0.466304 0.083 Uiso 1 1 calc R U . . .
H16B H 0.891064 1.008910 0.417099 0.083 Uiso 1 1 calc R U . . .
H16C H 0.835078 0.982006 0.465318 0.083 Uiso 1 1 calc R U . . .
C17 C 0.7544(11) 1.1652(5) 0.4036(5) 0.085(4) Uani 0.807(14) 1 d D U P A 1
H17A H 0.807592 1.191286 0.426382 0.128 Uiso 0.807(14) 1 calc R U P A 1
H17B H 0.682462 1.192269 0.398533 0.128 Uiso 0.807(14) 1 calc R U P A 1
H17C H 0.789241 1.159353 0.372509 0.128 Uiso 0.807(14) 1 calc R U P A 1
C18 C 0.6442(7) 1.0869(7) 0.4858(2) 0.073(3) Uani 0.807(14) 1 d D U P A 1
H18A H 0.625774 1.039639 0.498671 0.109 Uiso 0.807(14) 1 calc R U P A 1
H18B H 0.572865 1.113543 0.478000 0.109 Uiso 0.807(14) 1 calc R U P A 1
H18C H 0.692464 1.113251 0.510239 0.109 Uiso 0.807(14) 1 calc R U P A 1
C17' C 0.793(5) 1.158(2) 0.406(3) 0.085(4) Uani 0.193(14) 1 d D . P A 2
H17D H 0.875993 1.156184 0.415191 0.128 Uiso 0.193(14) 1 calc R U P A 2
H17E H 0.759975 1.200246 0.421156 0.128 Uiso 0.193(14) 1 calc R U P A 2
H17F H 0.779736 1.160419 0.370976 0.128 Uiso 0.193(14) 1 calc R U P A 2
C18' C 0.668(4) 1.130(2) 0.4793(11) 0.073(3) Uani 0.193(14) 1 d D . P A 2
H18D H 0.611890 1.102101 0.496195 0.109 Uiso 0.193(14) 1 calc R U P A 2
H18E H 0.630635 1.173576 0.465684 0.109 Uiso 0.193(14) 1 calc R U P A 2
H18F H 0.731903 1.143913 0.502443 0.109 Uiso 0.193(14) 1 calc R U P A 2
C19 C 0.5626(3) 0.8651(2) 0.22697(15) 0.0335(9) Uani 1 1 d . . . . .
C20 C 0.5424(4) 0.8509(2) 0.17768(16) 0.0386(9) Uani 1 1 d . . . . .
H20 H 0.553627 0.887578 0.154586 0.046 Uiso 1 1 calc R U . . .
C21 C 0.5060(4) 0.7834(3) 0.16179(19) 0.0466(11) Uani 1 1 d . . . . .
H21 H 0.493981 0.774108 0.127930 0.056 Uiso 1 1 calc R U . . .
C22 C 0.4871(4) 0.7300(3) 0.1948(2) 0.0502(12) Uani 1 1 d . . . . .
H22 H 0.460608 0.684290 0.183819 0.060 Uiso 1 1 calc R U . . .
C23 C 0.5067(4) 0.7433(3) 0.2437(2) 0.0487(12) Uani 1 1 d . . . . .
H23 H 0.493586 0.706454 0.266459 0.058 Uiso 1 1 calc R U . . .
C24 C 0.5456(3) 0.8099(3) 0.26030(17) 0.0415(10) Uani 1 1 d . . . . .
H24 H 0.560701 0.818012 0.294177 0.050 Uiso 1 1 calc R U . . .
C25 C 1.0282(3) 0.94620(19) 0.32455(12) 0.0224(7) Uani 1 1 d . . . . .
C26 C 1.1194(3) 0.9674(2) 0.35629(13) 0.0301(8) Uani 1 1 d . . . . .
H26 H 1.170763 1.003733 0.347070 0.036 Uiso 1 1 calc R U . . .
C27 C 1.1351(3) 0.9351(2) 0.40176(14) 0.0339(9) Uani 1 1 d . . . . .
H27 H 1.196572 0.949768 0.423971 0.041 Uiso 1 1 calc R U . . .
C28 C 1.0609(3) 0.8814(2) 0.41455(13) 0.0305(8) Uani 1 1 d . . . . .
H28 H 1.074337 0.858861 0.445334 0.037 Uiso 1 1 calc R U . . .
C29 C 0.9668(3) 0.8589(2) 0.38391(12) 0.0246(7) Uani 1 1 d . . . . .
C30 C 0.9512(3) 0.89298(19) 0.33811(12) 0.0220(7) Uani 1 1 d . . . . .
C31 C 0.9261(5) 0.7572(3) 0.46682(19) 0.0609(15) Uani 1 1 d . . . . .
H31A H 0.875137 0.720666 0.479126 0.091 Uiso 1 1 calc R U . . .
H31B H 0.932910 0.797321 0.489758 0.091 Uiso 1 1 calc R U . . .
H31C H 1.002320 0.736413 0.463264 0.091 Uiso 1 1 calc R U . . .
C32 C 0.8497(7) 0.7124(3) 0.3641(2) 0.0703(18) Uani 1 1 d . . . . .
H32A H 0.812273 0.672780 0.380214 0.105 Uiso 1 1 calc R U . . .
H32B H 0.925990 0.697214 0.355240 0.105 Uiso 1 1 calc R U . . .
H32C H 0.802848 0.726325 0.334766 0.105 Uiso 1 1 calc R U . . .
C33 C 0.7229(4) 0.8317(3) 0.4152(2) 0.0573(14) Uani 1 1 d . . . . .
H33A H 0.687398 0.847425 0.383717 0.086 Uiso 1 1 calc R U . . .
H33B H 0.733580 0.873077 0.436936 0.086 Uiso 1 1 calc R U . . .
H33C H 0.672782 0.796620 0.429663 0.086 Uiso 1 1 calc R U . . .
C34 C 1.0868(3) 0.93199(19) 0.22418(12) 0.0230(7) Uani 1 1 d . . . . .
C35 C 1.1413(3) 0.8704(2) 0.24256(13) 0.0293(8) Uani 1 1 d . . . . .
H35 H 1.134064 0.856873 0.275462 0.035 Uiso 1 1 calc R U . . .
C36 C 1.2058(4) 0.8287(2) 0.21306(15) 0.0362(9) Uani 1 1 d . . . . .
H36 H 1.244319 0.787286 0.225884 0.043 Uiso 1 1 calc R U . . .
C37 C 1.2142(4) 0.8475(2) 0.16470(15) 0.0378(9) Uani 1 1 d . . . . .
H37 H 1.259179 0.818459 0.144999 0.045 Uiso 1 1 calc R U . . .
C38 C 1.1594(3) 0.9074(2) 0.14400(13) 0.0302(8) Uani 1 1 d . . . . .
C39 C 1.0954(3) 0.9498(2) 0.17454(12) 0.0243(7) Uani 1 1 d . . . . .
C40 C 1.2122(5) 1.0116(3) 0.05697(17) 0.0591(14) Uani 1 1 d . . . . .
H40A H 1.208461 1.014096 0.021367 0.089 Uiso 1 1 calc R U . . .
H40B H 1.291355 1.020540 0.069935 0.089 Uiso 1 1 calc R U . . .
H40C H 1.161118 1.047932 0.069488 0.089 Uiso 1 1 calc R U . . .
C41 C 1.2846(9) 0.8632(5) 0.0557(3) 0.070(3) Uani 0.807(14) 1 d D U P A 1
H41A H 1.297643 0.873622 0.021651 0.105 Uiso 0.807(14) 1 calc R U P A 1
H41B H 1.262454 0.812891 0.058832 0.105 Uiso 0.807(14) 1 calc R U P A 1
H41C H 1.355438 0.872357 0.076034 0.105 Uiso 0.807(14) 1 calc R U P A 1
C42 C 1.0222(7) 0.9065(5) 0.0452(4) 0.067(3) Uani 0.807(14) 1 d D U P A 1
H42A H 0.967836 0.941736 0.056541 0.101 Uiso 0.807(14) 1 calc R U P A 1
H42B H 0.996071 0.858140 0.052734 0.101 Uiso 0.807(14) 1 calc R U P A 1
H42C H 1.026543 0.911309 0.009912 0.101 Uiso 0.807(14) 1 calc R U P A 1
C41' C 1.215(4) 0.8363(12) 0.0505(11) 0.070(3) Uani 0.193(14) 1 d D . P A 2
H41D H 1.211172 0.839232 0.014956 0.105 Uiso 0.193(14) 1 calc R U P A 2
H41E H 1.165797 0.797317 0.060553 0.105 Uiso 0.193(14) 1 calc R U P A 2
H41F H 1.294992 0.826870 0.062691 0.105 Uiso 0.193(14) 1 calc R U P A 2
C42' C 1.032(3) 0.880(2) 0.0501(18) 0.067(3) Uani 0.193(14) 1 d D . P A 2
H42D H 0.965413 0.907374 0.059347 0.101 Uiso 0.193(14) 1 calc R U P A 2
H42E H 1.026615 0.830647 0.062762 0.101 Uiso 0.193(14) 1 calc R U P A 2
H42F H 1.032267 0.877988 0.014567 0.101 Uiso 0.193(14) 1 calc R U P A 2
C43 C 1.0692(3) 1.0714(2) 0.26708(12) 0.0243(7) Uani 1 1 d . U . . .
C44 C 1.1888(3) 1.0737(2) 0.26531(14) 0.0295(8) Uani 1 1 d . . . . .
H44 H 1.230791 1.030728 0.261389 0.035 Uiso 1 1 calc R U . . .
C45 C 1.2464(3) 1.1389(2) 0.26928(15) 0.0352(9) Uani 1 1 d . . . . .
H45 H 1.327767 1.140342 0.268583 0.042 Uiso 1 1 calc R U . . .
C46 C 1.1851(4) 1.2015(2) 0.27425(16) 0.0380(9) Uani 1 1 d . . . . .
H46 H 1.224366 1.246099 0.276592 0.046 Uiso 1 1 calc R U . . .
C47 C 1.0661(4) 1.1993(2) 0.27584(16) 0.0387(9) Uani 1 1 d . . . . .
H47 H 1.024227 1.242475 0.279239 0.046 Uiso 1 1 calc R U . . .
C48 C 1.0084(3) 1.1347(2) 0.27250(14) 0.0314(8) Uani 1 1 d . . . . .
H48 H 0.927184 1.133489 0.273911 0.038 Uiso 1 1 calc R U . . .
C49 C 0.8730(7) 0.6463(4) 0.0955(3) 0.102(3) Uani 1 1 d D U . . .
H49A H 0.887970 0.621459 0.126992 0.123 Uiso 0.624(4) 1 calc R U P B 1
H49B H 0.914901 0.620021 0.070987 0.123 Uiso 0.624(4) 1 calc R U P B 1
H49C H 0.948233 0.639568 0.081451 0.123 Uiso 0.376(4) 1 calc R U P B 2
H40D H 0.875650 0.624315 0.128209 0.123 Uiso 0.376(4) 1 calc R U P B 2
Cl1 Cl 0.9292(6) 0.7311(3) 0.1009(2) 0.166(2) Uani 0.624(4) 1 d D U P B 1
Cl2 Cl 0.7236(6) 0.6408(5) 0.0786(4) 0.212(3) Uani 0.624(4) 1 d D U P B 1
Cl1' Cl 0.8347(11) 0.7405(4) 0.0978(4) 0.166(2) Uani 0.376(4) 1 d D . P B 2
Cl2' Cl 0.7589(13) 0.6101(7) 0.0568(6) 0.212(3) Uani 0.376(4) 1 d D . P B 2
C50 C 0.425(2) 1.0837(6) -0.0221(6) 0.372(16) Uani 1 1 d D U . . .
H50A H 0.399813 1.063831 0.008753 0.447 Uiso 0.624(4) 1 calc R U P B 1
H50B H 0.508672 1.075789 -0.023219 0.447 Uiso 0.624(4) 1 calc R U P B 1
H50C H 0.498926 1.109274 -0.016162 0.447 Uiso 0.376(4) 1 calc R U P B 2
H50D H 0.398590 1.067999 0.009607 0.447 Uiso 0.376(4) 1 calc R U P B 2
Cl3 Cl 0.3498(6) 1.0425(3) -0.07211(18) 0.1460(19) Uani 0.624(4) 1 d D U P B 1
Cl4 Cl 0.3932(7) 1.1744(4) -0.0263(3) 0.202(3) Uani 0.624(4) 1 d D U P B 1
Cl3' Cl 0.4427(10) 1.0103(4) -0.0591(3) 0.1460(19) Uani 0.376(4) 1 d D . P B 2
Cl4' Cl 0.3217(11) 1.1411(7) -0.0514(5) 0.202(3) Uani 0.376(4) 1 d D . P B 2

loop_
_atom_site_aniso_label
_atom_site_aniso_U_11
_atom_site_aniso_U_22
_atom_site_aniso_U_33
_atom_site_aniso_U_23
_atom_site_aniso_U_13
_atom_site_aniso_U_12
Fe 0.0140(2) 0.0402(3) 0.0171(2) 0.0056(2) 0.00032(17) 0.00192(19)
S1 0.0161(4) 0.0560(6) 0.0381(5) 0.0229(5) -0.0022(4) 0.0002(4)
S2 0.0286(5) 0.0408(5) 0.0295(5) -0.0013(4) 0.0083(4) 0.0041(4)
S3 0.0216(4) 0.0341(5) 0.0199(4) 0.0026(3) -0.0036(3) -0.0046(3)
S4 0.0348(5) 0.0407(5) 0.0295(5) 0.0111(4) 0.0077(4) 0.0107(4)
P1 0.0143(4) 0.0499(6) 0.0204(4) 0.0088(4) 0.0007(3) 0.0012(4)
P2 0.0144(4) 0.0300(5) 0.0191(4) 0.0038(3) 0.0013(3) 0.0016(3)
Si1 0.0301(5) 0.0395(6) 0.0284(5) 0.0070(4) -0.0010(4) 0.0034(5)
Si2 0.0525(8) 0.0780(10) 0.0273(6) -0.0065(6) -0.0014(5) 0.0339(7)
Si3 0.0362(6) 0.0385(6) 0.0250(5) 0.0074(4) 0.0038(4) -0.0053(5)
Si4 0.0548(8) 0.0521(7) 0.0205(5) -0.0020(5) 0.0010(5) 0.0090(6)
N1 0.0191(14) 0.051(2) 0.0200(14) 0.0023(14) 0.0002(11) -0.0052(13)
O1 0.0455(19) 0.079(3) 0.0316(16) -0.0180(16) 0.0050(13) -0.0124(17)
C1 0.0191(16) 0.041(2) 0.0193(15) -0.0003(14) 0.0000(12) 0.0032(14)
C2 0.0192(17) 0.043(2) 0.0272(17) -0.0028(16) -0.0017(13) 0.0005(15)
C3 0.0171(16) 0.051(2) 0.039(2) -0.0007(18) -0.0067(15) 0.0065(16)
C4 0.0252(18) 0.039(2) 0.0339(19) 0.0017(16) -0.0084(15) 0.0062(16)
C5 0.0248(17) 0.036(2) 0.0220(16) -0.0024(14) -0.0030(13) 0.0056(15)
C6 0.0181(16) 0.041(2) 0.0195(15) -0.0007(14) 0.0002(12) 0.0040(14)
C7 0.057(3) 0.053(3) 0.052(3) -0.007(2) 0.010(2) -0.018(2)
C8 0.058(3) 0.073(4) 0.031(2) 0.008(2) 0.016(2) 0.011(3)
C9 0.051(3) 0.078(4) 0.088(4) 0.052(4) -0.013(3) -0.002(3)
C10 0.0183(17) 0.077(3) 0.0225(17) 0.0114(19) 0.0045(14) 0.0080(18)
C11 0.022(2) 0.106(4) 0.034(2) 0.015(2) 0.0038(16) 0.002(2)
C12 0.028(2) 0.136(5) 0.040(2) 0.011(3) 0.0133(19) 0.006(3)
C13 0.036(2) 0.133(5) 0.030(2) 0.003(3) 0.0097(19) 0.019(3)
C14 0.032(2) 0.094(4) 0.0245(19) 0.005(2) 0.0022(16) 0.024(2)
C15 0.0218(18) 0.062(3) 0.0240(18) 0.0065(18) 0.0035(14) 0.0139(18)
C16 0.045(3) 0.065(3) 0.053(3) -0.013(3) -0.013(2) 0.017(2)
C17 0.136(10) 0.055(4) 0.061(4) -0.011(3) -0.019(7) 0.030(6)
C18 0.058(5) 0.128(9) 0.033(3) -0.020(5) 0.001(3) 0.030(6)
C17' 0.136(10) 0.055(4) 0.061(4) -0.011(3) -0.019(7) 0.030(6)
C18' 0.058(5) 0.128(9) 0.033(3) -0.020(5) 0.001(3) 0.030(6)
C19 0.0152(16) 0.049(2) 0.035(2) 0.0152(18) -0.0019(14) -0.0005(15)
C20 0.030(2) 0.046(2) 0.039(2) 0.0106(19) -0.0024(16) -0.0002(18)
C21 0.035(2) 0.050(3) 0.054(3) 0.005(2) -0.006(2) 0.002(2)
C22 0.028(2) 0.044(3) 0.078(4) 0.012(2) -0.004(2) -0.0004(19)
C23 0.024(2) 0.048(3) 0.075(3) 0.029(2) 0.007(2) 0.0012(18)
C24 0.0201(18) 0.060(3) 0.044(2) 0.024(2) 0.0016(16) 0.0040(18)
C25 0.0177(15) 0.0310(18) 0.0184(14) 0.0020(13) 0.0004(12) 0.0033(13)
C26 0.0206(17) 0.043(2) 0.0257(17) 0.0026(16) -0.0033(13) -0.0032(15)
C27 0.0230(18) 0.053(2) 0.0249(18) 0.0041(17) -0.0066(14) -0.0025(17)
C28 0.0242(17) 0.046(2) 0.0209(16) 0.0060(15) -0.0042(13) 0.0046(16)
C29 0.0222(16) 0.0312(18) 0.0206(15) 0.0030(14) 0.0022(12) 0.0022(14)
C30 0.0164(15) 0.0304(18) 0.0189(15) 0.0002(13) 0.0002(12) 0.0018(13)
C31 0.057(3) 0.082(4) 0.043(3) 0.033(3) 0.004(2) -0.003(3)
C32 0.114(5) 0.043(3) 0.056(3) -0.004(2) 0.024(3) -0.027(3)
C33 0.032(2) 0.080(4) 0.061(3) 0.016(3) 0.015(2) -0.005(2)
C34 0.0142(14) 0.0314(18) 0.0234(16) 0.0015(14) 0.0011(12) 0.0004(13)
C35 0.0251(17) 0.037(2) 0.0255(17) 0.0057(15) 0.0032(14) 0.0062(15)
C36 0.034(2) 0.042(2) 0.033(2) 0.0062(17) 0.0042(16) 0.0166(17)
C37 0.038(2) 0.046(2) 0.0302(19) -0.0005(17) 0.0072(16) 0.0147(18)
C38 0.0276(18) 0.039(2) 0.0236(17) -0.0006(15) 0.0020(14) 0.0030(16)
C39 0.0178(15) 0.0325(18) 0.0223(16) 0.0027(14) -0.0015(12) -0.0025(13)
C40 0.064(3) 0.086(4) 0.029(2) 0.006(2) 0.012(2) -0.008(3)
C41 0.092(7) 0.085(6) 0.036(3) 0.009(3) 0.028(4) 0.040(5)
C42 0.091(5) 0.066(6) 0.042(4) 0.004(4) -0.022(3) -0.033(5)
C41' 0.092(7) 0.085(6) 0.036(3) 0.009(3) 0.028(4) 0.040(5)
C42' 0.091(5) 0.066(6) 0.042(4) 0.004(4) -0.022(3) -0.033(5)
C43 0.0224(16) 0.0306(18) 0.0200(15) 0.0031(13) 0.0024(12) -0.0013(13)
C44 0.0218(17) 0.0331(19) 0.0338(19) 0.0000(15) 0.0037(14) -0.0001(14)
C45 0.0262(19) 0.041(2) 0.039(2) 0.0017(18) 0.0044(16) -0.0060(16)
C46 0.041(2) 0.033(2) 0.040(2) 0.0044(17) 0.0026(18) -0.0068(17)
C47 0.040(2) 0.031(2) 0.045(2) 0.0020(18) 0.0008(18) 0.0054(17)
C48 0.0253(18) 0.036(2) 0.0326(19) 0.0031(16) -0.0006(15) 0.0032(15)
C49 0.123(4) 0.087(4) 0.096(4) 0.018(3) -0.005(3) 0.006(3)
Cl1 0.225(6) 0.170(4) 0.108(2) 0.027(2) 0.037(4) -0.010(5)
Cl2 0.261(6) 0.165(6) 0.204(6) 0.020(4) -0.020(5) -0.024(5)
Cl1' 0.225(6) 0.170(4) 0.108(2) 0.027(2) 0.037(4) -0.010(5)
Cl2' 0.261(6) 0.165(6) 0.204(6) 0.020(4) -0.020(5) -0.024(5)
C50 0.371(17) 0.375(17) 0.371(17) -0.002(4) 0.028(4) -0.004(4)
Cl3 0.209(5) 0.135(4) 0.099(3) -0.007(2) 0.048(3) -0.035(3)
Cl4 0.186(5) 0.228(5) 0.192(5) -0.050(4) 0.018(4) 0.005(4)
Cl3' 0.209(5) 0.135(4) 0.099(3) -0.007(2) 0.048(3) -0.035(3)
Cl4' 0.186(5) 0.228(5) 0.192(5) -0.050(4) 0.018(4) 0.005(4)

loop_
_atom_type_symbol
_atom_type_description
_atom_type_scat_dispersion_real
_atom_type_scat_dispersion_imag
_atom_type_scat_source
C C 0.0033 0.0016 'International Tables Vol C Tables 4.2.6.8 and 6.1.1.4'
H H 0.0000 0.0000 'International Tables Vol C Tables 4.2.6.8 and 6.1.1.4'
N N 0.0061 0.0033 'International Tables Vol C Tables 4.2.6.8 and 6.1.1.4'
O O 0.0106 0.0060 'International Tables Vol C Tables 4.2.6.8 and 6.1.1.4'
Si Si 0.0817 0.0704 'International Tables Vol C Tables 4.2.6.8 and 6.1.1.4'
P P 0.1023 0.0942 'International Tables Vol C Tables 4.2.6.8 and 6.1.1.4'
S S 0.1246 0.1234 'International Tables Vol C Tables 4.2.6.8 and 6.1.1.4'
Fe Fe 0.3463 0.8444 'International Tables Vol C Tables 4.2.6.8 and 6.1.1.4'
Cl Cl 0.1484 0.1585 'International Tables Vol C Tables 4.2.6.8 and 6.1.1.4'

loop_
_geom_angle_atom_site_label_1
_geom_angle_atom_site_label_2
_geom_angle_atom_site_label_3
_geom_angle
_geom_angle_site_symmetry_1
_geom_angle_site_symmetry_3
_geom_angle_publ_flag
N1 Fe P1 95.10(11) . . ?
N1 Fe P2 96.08(11) . . ?
P1 Fe P2 167.20(4) . . ?
N1 Fe S1 93.16(12) . . ?
P1 Fe S1 87.84(4) . . ?
P2 Fe S1 97.73(4) . . ?
N1 Fe S3 91.95(12) . . ?
P1 Fe S3 89.70(4) . . ?
P2 Fe S3 83.72(3) . . ?
S1 Fe S3 174.51(4) . . ?
N1 Fe S2 177.92(11) . . ?
P1 Fe S2 82.97(4) . . ?
P2 Fe S2 85.74(4) . . ?
S1 Fe S2 87.57(4) . . ?
S3 Fe S2 87.26(4) . . ?
C6 S1 Fe 105.22(14) . . ?
C15 S2 Fe 106.60(15) . . ?
C30 S3 Fe 104.53(12) . . ?
C1 P1 C10 109.01(19) . . ?
C1 P1 C19 106.53(17) . . ?
C10 P1 C19 107.3(2) . . ?
C1 P1 Fe 107.36(12) . . ?
C10 P1 Fe 110.18(14) . . ?
C19 P1 Fe 116.21(13) . . ?
C25 P2 C43 104.99(16) . . ?
C25 P2 C34 105.54(16) . . ?
C43 P2 C34 103.74(16) . . ?
C25 P2 Fe 104.99(11) . . ?
C43 P2 Fe 124.51(12) . . ?
C34 P2 Fe 111.58(11) . . ?
C8 Si1 C9 108.2(3) . . ?
C8 Si1 C7 109.5(3) . . ?
C9 Si1 C7 107.2(3) . . ?
C8 Si1 C5 111.5(2) . . ?
C9 Si1 C5 108.6(2) . . ?
C7 Si1 C5 111.7(2) . . ?
C16 Si2 C17 113.0(4) . . ?
C16 Si2 C17' 98(2) . . ?
C16 Si2 C18' 114.8(13) . . ?
C17' Si2 C18' 89(3) . . ?
C16 Si2 C18 107.0(3) . . ?
C17 Si2 C18 109.5(6) . . ?
C16 Si2 C14 111.8(2) . . ?
C17 Si2 C14 109.6(5) . . ?
C17' Si2 C14 117(2) . . ?
C18' Si2 C14 121.3(14) . . ?
C18 Si2 C14 105.7(4) . . ?
C32 Si3 C33 111.2(3) . . ?
C32 Si3 C31 108.4(3) . . ?
C33 Si3 C31 107.9(3) . . ?
C32 Si3 C29 111.3(2) . . ?
C33 Si3 C29 110.1(2) . . ?
C31 Si3 C29 107.8(2) . . ?
C40 Si4 C42 106.5(4) . . ?
C40 Si4 C41' 125.1(13) . . ?
C40 Si4 C42' 122.2(14) . . ?
C41' Si4 C42' 76(3) . . ?
C40 Si4 C41 102.5(4) . . ?
C42 Si4 C41 115.5(6) . . ?
C40 Si4 C38 116.4(2) . . ?
C42 Si4 C38 109.2(4) . . ?
C41' Si4 C38 106.4(10) . . ?
C42' Si4 C38 102.9(17) . . ?
C41 Si4 C38 106.9(3) . . ?
O1 N1 Fe 177.3(3) . . ?
C2 C1 C6 120.5(3) . . ?
C2 C1 P1 122.1(3) . . ?
C6 C1 P1 117.3(3) . . ?
C3 C2 C1 119.6(4) . . ?
C2 C3 C4 119.9(3) . . ?
C3 C4 C5 122.6(4) . . ?
C4 C5 C6 116.8(4) . . ?
C4 C5 Si1 120.4(3) . . ?
C6 C5 Si1 122.9(3) . . ?
C1 C6 C5 120.5(3) . . ?
C1 C6 S1 121.0(3) . . ?
C5 C6 S1 118.4(3) . . ?
C11 C10 C15 121.7(4) . . ?
C11 C10 P1 124.1(4) . . ?
C15 C10 P1 114.2(3) . . ?
C12 C11 C10 118.9(5) . . ?
C11 C12 C13 119.6(5) . . ?
C14 C13 C12 123.3(5) . . ?
C13 C14 C15 116.5(5) . . ?
C13 C14 Si2 120.2(4) . . ?
C15 C14 Si2 123.3(4) . . ?
C10 C15 C14 119.9(4) . . ?
C10 C15 S2 119.7(3) . . ?
C14 C15 S2 120.4(4) . . ?
C20 C19 C24 118.5(4) . . ?
C20 C19 P1 119.7(3) . . ?
C24 C19 P1 121.7(3) . . ?
C19 C20 C21 120.6(4) . . ?
C22 C21 C20 120.5(5) . . ?
C23 C22 C21 119.6(5) . . ?
C22 C23 C24 120.9(4) . . ?
C23 C24 C19 119.9(4) . . ?
C26 C25 C30 120.6(3) . . ?
C26 C25 P2 123.3(3) . . ?
C30 C25 P2 116.0(2) . . ?
C25 C26 C27 119.4(4) . . ?
C28 C27 C26 119.8(3) . . ?
C27 C28 C29 122.7(3) . . ?
C28 C29 C30 116.7(3) . . ?
C28 C29 Si3 119.5(3) . . ?
C30 C29 Si3 123.7(3) . . ?
C25 C30 C29 120.7(3) . . ?
C25 C30 S3 119.5(2) . . ?
C29 C30 S3 119.8(3) . . ?
C35 C34 C39 119.0(3) . . ?
C35 C34 P2 118.6(3) . . ?
C39 C34 P2 122.4(3) . . ?
C36 C35 C34 120.2(3) . . ?
C35 C36 C37 119.9(4) . . ?
C36 C37 C38 122.5(4) . . ?
C37 C38 C39 117.1(3) . . ?
C37 C38 Si4 118.1(3) . . ?
C39 C38 Si4 124.7(3) . . ?
C38 C39 C34 121.4(3) . . ?
C38 C39 S4 116.0(3) . . ?
C34 C39 S4 122.6(3) . . ?
C48 C43 C44 119.6(3) . . ?
C48 C43 P2 122.4(3) . . ?
C44 C43 P2 118.0(3) . . ?
C45 C44 C43 120.0(4) . . ?
C46 C45 C44 120.0(4) . . ?
C45 C46 C47 120.0(4) . . ?
C48 C47 C46 120.3(4) . . ?
C47 C48 C43 120.0(4) . . ?
Cl1 C49 Cl2 116.0(5) . . ?
Cl2' C49 Cl1' 102.4(6) . . ?
Cl4 C50 Cl3 106.5(6) . . ?
Cl3' C50 Cl4' 108.5(6) . . ?

loop_
_geom_bond_atom_site_label_1
_geom_bond_atom_site_label_2
_geom_bond_distance
_geom_bond_site_symmetry_2
_geom_bond_publ_flag
Fe N1 1.644(3) . ?
Fe P1 2.2209(10) . ?
Fe P2 2.2856(9) . ?
Fe S1 2.3025(11) . ?
Fe S3 2.3186(10) . ?
Fe S2 2.3195(11) . ?
S1 C6 1.747(4) . ?
S2 C15 1.757(4) . ?
S3 C30 1.761(3) . ?
S4 C39 1.768(4) . ?
P1 C1 1.801(4) . ?
P1 C10 1.801(4) . ?
P1 C19 1.815(5) . ?
P2 C25 1.815(3) . ?
P2 C43 1.819(4) . ?
P2 C34 1.834(4) . ?
Si1 C8 1.860(5) . ?
Si1 C9 1.865(5) . ?
Si1 C7 1.866(5) . ?
Si1 C5 1.894(4) . ?
Si2 C16 1.842(5) . ?
Si2 C17 1.858(7) . ?
Si2 C17' 1.863(10) . ?
Si2 C18' 1.868(10) . ?
Si2 C18 1.878(6) . ?
Si2 C14 1.900(6) . ?
Si3 C32 1.858(6) . ?
Si3 C33 1.860(5) . ?
Si3 C31 1.872(5) . ?
Si3 C29 1.882(4) . ?
Si4 C40 1.841(6) . ?
Si4 C42 1.854(6) . ?
Si4 C41' 1.855(10) . ?
Si4 C42' 1.858(10) . ?
Si4 C41 1.877(6) . ?
Si4 C38 1.901(4) . ?
N1 O1 1.153(4) . ?
C1 C2 1.397(5) . ?
C1 C6 1.409(5) . ?
C2 C3 1.380(6) . ?
C3 C4 1.397(6) . ?
C4 C5 1.400(5) . ?
C5 C6 1.420(5) . ?
C10 C11 1.389(6) . ?
C10 C15 1.399(6) . ?
C11 C12 1.372(7) . ?
C12 C13 1.393(9) . ?
C13 C14 1.392(7) . ?
C14 C15 1.413(6) . ?
C19 C20 1.388(6) . ?
C19 C24 1.404(6) . ?
C20 C21 1.391(7) . ?
C21 C22 1.378(7) . ?
C22 C23 1.373(8) . ?
C23 C24 1.391(7) . ?
C25 C26 1.387(5) . ?
C25 C30 1.406(5) . ?
C26 C27 1.391(5) . ?
C27 C28 1.385(6) . ?
C28 C29 1.402(5) . ?
C29 C30 1.414(5) . ?
C34 C35 1.393(5) . ?
C34 C39 1.418(5) . ?
C35 C36 1.384(5) . ?
C36 C37 1.388(6) . ?
C37 C38 1.390(6) . ?
C38 C39 1.406(5) . ?
C43 C48 1.391(5) . ?
C43 C44 1.398(5) . ?
C44 C45 1.390(6) . ?
C45 C46 1.382(6) . ?
C46 C47 1.391(6) . ?
C47 C48 1.381(6) . ?
C49 Cl1 1.716(7) . ?
C49 Cl2 1.773(8) . ?
C49 Cl2' 1.778(9) . ?
C49 Cl1' 1.817(8) . ?
C50 Cl3' 1.729(9) . ?
C50 Cl4 1.736(9) . ?
C50 Cl3 1.758(9) . ?
C50 Cl4' 1.764(9) . ?
